data_4100734
loop_
_publ_author_name
'Kubo, Kazuyuki'
'Jones, Nathan D.'
'Ferguson, Michael J.'
'McDonald, Robert'
'Cavell, Ronald G.'

_publ_section_title
;
Chelate and pincer carbene complexes of rhodium and platinum
  derived from hexaphenylcarbodiphosphorane, Ph3P=C=PPh3
;
_journal_name_full 'Journal of the American Chemical Society'
_journal_paper_doi 10.1021/ja050543e
_journal_year 2005
_chemical_formula_sum 'C9 H10 B F3 N0 O2'
_chemical_formula_weight 217.98
_space_group_IT_number 14
_symmetry_cell_setting monoclinic
_symmetry_space_group_name_Hall '-P 2ybc'
_symmetry_space_group_name_H-M 'P 1 21/c 1'
_cell_angle_alpha 90.00
_cell_angle_beta 95.540(6)
_cell_angle_gamma 90.00
_cell_formula_units_Z 4
_cell_length_a 9.947(2)
_cell_length_b 12.591(3)
_cell_length_c 7.808(2)
_cell_measurement_temperature 193(2)
_cell_volume 973.3(4)
_diffrn_ambient_temperature 193(2)
_exptl_crystal_density_diffrn 1.488
_cod_depositor_comments
;
The following automatic conversions were performed:
'_symmetry_cell_setting' value 'Monoclinic' changed to 'monoclinic'
according to '/home/saulius/struct/CIF-dictionaries/cif_core.dic'
dictionary named 'cif_core.dic' version 2.4.1 from 2010-06-29.

Automatic conversion script
Id: cif_fix_enum 1527 2010-12-29 10:47:43Z saulius 
;
_cod_original_sg_symbol_H-M 'P 21/c'
_cod_database_code 4100734

loop_
_symmetry_equiv_pos_as_xyz
'x, y, z'
'-x, y+1/2, -z+1/2'
'-x, -y, -z'
'x, -y-1/2, z-1/2'

loop_
_atom_site_label
_atom_site_type_symbol
_atom_site_fract_x
_atom_site_fract_y
_atom_site_fract_z
_atom_site_U_iso_or_equiv
_atom_site_adp_type
_atom_site_occupancy
_atom_site_symmetry_multiplicity
_atom_site_calc_flag
_atom_site_refinement_flags
_atom_site_disorder_assembly
_atom_site_disorder_group
B1 B 0.3814(10) 0.5707(8) 0.2066(16) 0.037(3) Uani 1 1 d . . .
O1 O 0.3010(5) 0.4760(5) 0.1280(8) 0.0308(16) Uani 1 1 d . . .
O2 O -0.0452(6) 0.0909(5) -0.1710(9) 0.0397(18) Uani 1 1 d . . .
F1 F 0.5121(5) 0.5668(4) 0.1697(7) 0.0440(15) Uani 1 1 d . . .
F2 F 0.3752(6) 0.5675(5) 0.3818(7) 0.0596(19) Uani 1 1 d . . .
F3 F 0.3179(6) 0.6578(4) 0.1343(10) 0.067(2) Uani 1 1 d . . .
C1 C 0.4602(9) 0.3418(8) 0.2277(13) 0.039(3) Uani 1 1 d . . .
H1A H 0.5251 0.3281 0.1436 0.058 Uiso 1 1 calc R . .
H1B H 0.4455 0.2764 0.2915 0.058 Uiso 1 1 calc R . .
H1C H 0.4957 0.3971 0.3081 0.058 Uiso 1 1 calc R . .
C2 C 0.3294(8) 0.3780(7) 0.1363(11) 0.030(2) Uani 1 1 d . . .
C3 C 0.2337(8) 0.3053(7) 0.0528(11) 0.026(2) Uani 1 1 d . . .
C4 C 0.1106(8) 0.3428(7) -0.0288(12) 0.031(2) Uani 1 1 d . . .
H4 H 0.0930 0.4169 -0.0313 0.038 Uiso 1 1 calc R . .
C5 C 0.0150(8) 0.2742(7) -0.1052(11) 0.032(2) Uani 1 1 d . . .
H5 H -0.0674 0.3006 -0.1607 0.039 Uiso 1 1 calc R . .
C6 C 0.0410(8) 0.1656(7) -0.0998(11) 0.030(2) Uani 1 1 d . . .
C7 C 0.1619(8) 0.1268(7) -0.0207(11) 0.031(2) Uani 1 1 d . . .
H7 H 0.1794 0.0526 -0.0193 0.038 Uiso 1 1 calc R . .
C8 C 0.2550(8) 0.1947(7) 0.0543(12) 0.030(2) Uani 1 1 d . . .
H8 H 0.3370 0.1672 0.1095 0.035 Uiso 1 1 calc R . .
C9 C -0.1790(9) 0.1236(8) -0.2367(14) 0.045(3) Uani 1 1 d . . .
H9A H -0.2214 0.1622 -0.1470 0.067 Uiso 1 1 calc R . .
H9B H -0.2332 0.0608 -0.2712 0.067 Uiso 1 1 calc R . .
H9C H -0.1735 0.1700 -0.3365 0.067 Uiso 1 1 calc R . .

loop_
_atom_site_aniso_label
_atom_site_aniso_U_11
_atom_site_aniso_U_22
_atom_site_aniso_U_33
_atom_site_aniso_U_23
_atom_site_aniso_U_13
_atom_site_aniso_U_12
B1 0.026(6) 0.029(6) 0.055(8) 0.000(6) 0.001(5) -0.007(5)
O1 0.026(3) 0.029(4) 0.036(4) -0.004(3) -0.003(3) 0.000(3)
O2 0.028(4) 0.039(4) 0.050(4) -0.006(3) -0.005(3) -0.004(3)
F1 0.031(3) 0.046(3) 0.055(4) -0.008(3) 0.007(3) -0.008(2)
F2 0.067(4) 0.072(4) 0.041(4) -0.020(3) 0.009(3) -0.023(3)
F3 0.051(4) 0.031(3) 0.112(6) -0.005(3) -0.032(4) 0.002(3)
C1 0.028(5) 0.038(6) 0.048(6) 0.004(5) -0.013(4) 0.001(4)
C2 0.026(5) 0.033(6) 0.030(5) 0.002(4) 0.000(4) 0.004(4)
C3 0.020(4) 0.031(5) 0.027(5) 0.004(4) 0.004(4) -0.003(4)
C4 0.032(5) 0.028(5) 0.036(5) -0.003(4) 0.008(4) 0.006(4)
C5 0.020(5) 0.044(6) 0.032(5) 0.002(4) -0.002(4) 0.000(4)
C6 0.028(5) 0.031(5) 0.031(5) -0.005(4) 0.008(4) -0.010(4)
C7 0.032(5) 0.025(5) 0.038(6) 0.004(4) 0.009(4) 0.000(4)
C8 0.024(5) 0.028(5) 0.037(5) 0.001(4) 0.005(4) 0.003(4)
C9 0.034(6) 0.047(6) 0.051(6) -0.002(5) -0.006(5) -0.007(5)

loop_
_geom_bond_atom_site_label_1
_geom_bond_atom_site_label_2
_geom_bond_distance
_geom_bond_site_symmetry_2
_geom_bond_publ_flag
B1 F1 1.359(12) . ?
B1 F3 1.361(12) . ?
B1 F2 1.376(14) . ?
B1 O1 1.531(12) . ?
O1 C2 1.266(10) . ?
O2 C6 1.354(10) . ?
O2 C9 1.440(11) . ?
F1 H1C 2.4072 . ?
C1 C2 1.493(12) . ?
C1 H1A 0.9800 . ?
C1 H1B 0.9800 . ?
C1 H1C 0.9800 . ?
C2 C3 1.431(12) . ?
C3 C4 1.406(12) . ?
C3 C8 1.408(12) . ?
C4 C5 1.377(12) . ?
C4 H4 0.9500 . ?
C5 C6 1.392(12) . ?
C5 H5 0.9500 . ?
C6 C7 1.387(12) . ?
C7 C8 1.352(12) . ?
C7 H7 0.9500 . ?
C8 H8 0.9500 . ?
C9 H9A 0.9800 . ?
C9 H9B 0.9800 . ?
C9 H9C 0.9800 . ?
